data_4336165
loop_
_publ_author_name
'Lai-Chin Wu'
'Tsu-Chien Weng'
'I-Jui Hsu'
'Yi-Hung Liu'
'Gene-Hsiang Lee'
'Jyh-Fu, Lee'
'Yu Wang'

_publ_section_title
;
 Chemical Bond Characterization of a Mixed-Valence Tri-Cobalt Complex,
 Co3(\m-admtrz)4(\m-OH)2(CN)6.2H2O
;
_journal_name_full 'Inorganic Chemistry'
_journal_page_first 11023
_journal_page_last 11033
_journal_paper_doi 10.1021/ic401147b
_journal_volume 52
_journal_year 2013
_chemical_formula_sum 'C22 H42 Co3 N22 O6'
_chemical_formula_weight 887.57
_chemical_name_systematic
; 
 ? 
;
_space_group_IT_number 14
_symmetry_cell_setting monoclinic
_symmetry_space_group_name_Hall '-P 2ybc'
_symmetry_space_group_name_H-M 'P 1 21/c 1'
_atom_sites_solution_hydrogens geom
_atom_sites_solution_primary direct
_atom_sites_solution_secondary difmap
_audit_creation_method SHELXL-97
_cell_angle_alpha 90.00
_cell_angle_beta 103.0260(8)
_cell_angle_gamma 90.00
_cell_formula_units_Z 2
_cell_length_a 10.82740(10)
_cell_length_b 9.82110(8)
_cell_length_c 17.73730(2)
_cell_measurement_reflns_used 583
_cell_measurement_temperature 100(2)
_cell_measurement_theta_max 20
_cell_measurement_theta_min 5
_cell_volume 1837.60(2)
_computing_structure_refinement 'SHELXL-97 (Sheldrick, 2008)'
_computing_structure_solution 'SHELXS-97 (Sheldrick, 2008)'
_diffrn_ambient_temperature 100(2)
_diffrn_measured_fraction_theta_full 0.995
_diffrn_measured_fraction_theta_max 0.995
_diffrn_measurement_device_type 'Oxford CCD diffractometer'
_diffrn_measurement_method 'Omega scan+phi scan'
_diffrn_radiation_monochromator graphite
_diffrn_radiation_source 'fine-focus sealed tube'
_diffrn_radiation_type MoK\a
_diffrn_radiation_wavelength 0.71073
_diffrn_reflns_av_R_equivalents 0.0450
_diffrn_reflns_av_sigmaI/netI 0.0416
_diffrn_reflns_limit_h_max 22
_diffrn_reflns_limit_h_min -22
_diffrn_reflns_limit_k_max 20
_diffrn_reflns_limit_k_min -20
_diffrn_reflns_limit_l_max 37
_diffrn_reflns_limit_l_min -37
_diffrn_reflns_number 153502
_diffrn_reflns_theta_full 48.67
_diffrn_reflns_theta_max 48.67
_diffrn_reflns_theta_min 3.14
_exptl_absorpt_coefficient_mu 1.408
_exptl_absorpt_correction_T_max 0.8515
_exptl_absorpt_correction_T_min 0.7224
_exptl_absorpt_correction_type multi-scan
_exptl_absorpt_process_details
;
A combination of a face-indexed absorption and a multi-scan 
correction (in SADABS) was applied.
The crystal faces were indexed, and distances measured using the CrystAlis
software.
;
_exptl_crystal_colour 'dark red'
_exptl_crystal_density_diffrn 1.604
_exptl_crystal_description block
_exptl_crystal_F_000 914
_exptl_crystal_size_max 0.25
_exptl_crystal_size_mid 0.14
_exptl_crystal_size_min 0.12
_refine_diff_density_max 1.176
_refine_diff_density_min -0.831
_refine_diff_density_rms 0.079
_refine_ls_extinction_method none
_refine_ls_goodness_of_fit_ref 0.871
_refine_ls_hydrogen_treatment mixed
_refine_ls_matrix_type full
_refine_ls_number_parameters 335
_refine_ls_number_reflns 18076
_refine_ls_number_restraints 0
_refine_ls_restrained_S_all 0.871
_refine_ls_R_factor_all 0.0452
_refine_ls_R_factor_gt 0.0272
_refine_ls_shift/su_max 0.003
_refine_ls_shift/su_mean 0.000
_refine_ls_structure_factor_coef Fsqd
_refine_ls_weighting_details 'calc w=1/[\s^2^(Fo^2^)+(0.0349P)^2^+0.0000P] where P=(Fo^2^+2Fc^2^)/3'
_refine_ls_weighting_scheme calc
_refine_ls_wR_factor_gt 0.0624
_refine_ls_wR_factor_ref 0.0645
_reflns_number_gt 12653
_reflns_number_total 18076
_reflns_threshold_expression >2sigma(I)
_cod_data_source_file ic401147b_si_002.cif
_cod_data_source_block ic13189
_cod_database_code 4336165

loop_
_symmetry_equiv_pos_as_xyz
'x, y, z'
'-x, y+1/2, -z+1/2'
'-x, -y, -z'
'x, -y-1/2, z-1/2'

loop_
_atom_site_label
_atom_site_type_symbol
_atom_site_fract_x
_atom_site_fract_y
_atom_site_fract_z
_atom_site_U_iso_or_equiv
_atom_site_adp_type
_atom_site_occupancy
_atom_site_symmetry_multiplicity
_atom_site_calc_flag
_atom_site_refinement_flags
_atom_site_disorder_assembly
_atom_site_disorder_group
Co1 Co -0.201466(7) 0.881991(8) 0.847947(4) 0.00989(1) Uani 1 1 d . . .
Co2 Co 0.0000 1.0000 1.0000 0.00878(2) Uani 1 2 d S . .
C1 C -0.36266(6) 0.84801(6) 0.86303(4) 0.01502(9) Uani 1 1 d . . .
C2 C -0.26379(6) 0.91137(7) 0.74129(3) 0.01565(9) Uani 1 1 d . . .
C3 C -0.19155(6) 0.69525(7) 0.83299(4) 0.01624(10) Uani 1 1 d . . .
C4 C 0.03980(5) 0.85491(6) 0.78628(3) 0.01259(8) Uani 1 1 d . . .
C5 C -0.00625(7) 0.77955(8) 0.71317(4) 0.02004(12) Uani 1 1 d . . .
C6 C 0.17580(5) 0.95080(6) 0.88215(3) 0.01216(8) Uani 1 1 d . . .
C7 C 0.29770(6) 0.99804(8) 0.93113(4) 0.02025(12) Uani 1 1 d . . .
C8 C 0.17786(5) 0.74480(6) 1.05219(3) 0.01283(8) Uani 1 1 d . . .
C9 C 0.11594(7) 0.64604(7) 0.99245(5) 0.02107(12) Uani 1 1 d . . .
C10 C 0.32027(5) 0.83630(6) 1.14660(3) 0.01240(8) Uani 1 1 d . . .
C11 C 0.44139(6) 0.85293(7) 1.20435(4) 0.01749(10) Uani 1 1 d . . .
N1 N -0.46178(6) 0.82572(7) 0.87450(4) 0.02369(12) Uani 1 1 d . . .
N2 N -0.29681(6) 0.93093(8) 0.67540(3) 0.02402(12) Uani 1 1 d . . .
N3 N -0.18658(7) 0.57823(7) 0.82738(4) 0.02556(12) Uani 1 1 d . . .
N4 N -0.02339(4) 0.90323(5) 0.83622(3) 0.01123(7) Uani 1 1 d . . .
N5 N 0.06290(4) 0.96173(5) 0.89699(3) 0.01110(7) Uani 1 1 d . . .
N6 N 0.16451(5) 0.88416(5) 0.81378(3) 0.01219(7) Uani 1 1 d . . .
N7 N 0.26015(5) 0.84711(6) 0.77607(3) 0.01576(8) Uani 1 1 d . . .
N8 N 0.13538(5) 0.86467(5) 1.06697(3) 0.01138(7) Uani 1 1 d . . .
N9 N 0.22451(4) 0.92228(5) 1.12685(3) 0.01097(7) Uani 1 1 d . . .
N10 N 0.29289(5) 0.72413(5) 1.10096(3) 0.01310(7) Uani 1 1 d . . .
N11 N 0.37219(6) 0.60972(6) 1.10561(4) 0.01840(9) Uani 1 1 d . . .
O1 O -0.12876(4) 0.85935(4) 0.95545(2) 0.01177(6) Uani 1 1 d . . .
O2 O 0.73054(6) 0.66296(6) 1.02308(4) 0.02659(11) Uani 1 1 d . . .
O3A O 0.3856(14) 0.6394(7) 0.9401(4) 0.0378(17) Uani 0.40(2) 1 d P A 1
O3B O 0.4373(7) 0.6210(3) 0.94774(11) 0.0305(7) Uani 0.60(2) 1 d P A 2
H1 H 0.2681(10) 0.9151(11) 0.7459(6) 0.021(2) Uiso 1 1 d . . .
H2 H 0.3297(11) 0.8358(11) 0.8107(6) 0.024(3) Uiso 1 1 d . . .
H3 H 0.3975(13) 0.5978(13) 1.0646(8) 0.038(3) Uiso 1 1 d . . .
H4 H 0.3293(11) 0.5376(13) 1.1130(7) 0.029(3) Uiso 1 1 d . . .
H1A H -0.1581(11) 0.8092(13) 0.9752(7) 0.027(3) Uiso 1 1 d . . .
H2A H 0.6471(18) 0.6626(18) 0.9964(10) 0.071(5) Uiso 1 1 d . . .
H2B H 0.7230(15) 0.6361(15) 1.0706(10) 0.052(4) Uiso 1 1 d . . .
H3A H 0.4448(13) 0.6839(15) 0.9211(8) 0.039(3) Uiso 1 1 d . . .
H3B H 0.3915(16) 0.5732(18) 0.9181(9) 0.055(5) Uiso 1 1 d . . .
H5A H 0.0554(13) 0.7132(13) 0.7087(8) 0.039(3) Uiso 1 1 d . . .
H5B H -0.0111(15) 0.8429(17) 0.6749(9) 0.055(4) Uiso 1 1 d . . .
H5C H -0.0863(12) 0.7443(12) 0.7120(7) 0.032(3) Uiso 1 1 d . . .
H7A H 0.2827(11) 1.0294(12) 0.9781(7) 0.028(3) Uiso 1 1 d . . .
H7B H 0.3561(13) 0.9287(14) 0.9376(7) 0.038(3) Uiso 1 1 d . . .
H7C H 0.3277(13) 1.0714(14) 0.9065(8) 0.042(3) Uiso 1 1 d . . .
H9A H 0.1100(14) 0.5631(16) 1.0154(8) 0.047(4) Uiso 1 1 d . . .
H9B H 0.0315(11) 0.6760(12) 0.9693(7) 0.027(3) Uiso 1 1 d . . .
H9C H 0.1686(12) 0.6369(12) 0.9537(7) 0.030(3) Uiso 1 1 d . . .
H11A H 0.4951(14) 0.9081(15) 1.1840(8) 0.047(4) Uiso 1 1 d . . .
H11B H 0.4829(12) 0.7649(13) 1.2163(7) 0.036(3) Uiso 1 1 d . . .
H11C H 0.4275(12) 0.8957(12) 1.2460(8) 0.034(3) Uiso 1 1 d . . .

loop_
_atom_site_aniso_label
_atom_site_aniso_U_11
_atom_site_aniso_U_22
_atom_site_aniso_U_33
_atom_site_aniso_U_23
_atom_site_aniso_U_13
_atom_site_aniso_U_12
Co1 0.00942(3) 0.01259(3) 0.00774(3) -0.00174(2) 0.00213(2) -0.00177(2)
Co2 0.00907(4) 0.01040(4) 0.00679(3) -0.00073(3) 0.00163(3) 0.00012(3)
C1 0.0135(2) 0.0184(2) 0.0133(2) -0.00349(18) 0.00330(17) -0.00360(17)
C2 0.0132(2) 0.0221(3) 0.0115(2) -0.00245(18) 0.00230(17) -0.00069(18)
C3 0.0181(2) 0.0167(2) 0.0145(2) -0.00360(18) 0.00489(19) -0.00352(18)
C4 0.01239(19) 0.0160(2) 0.00995(18) -0.00217(16) 0.00374(15) 0.00019(16)
C5 0.0181(2) 0.0286(3) 0.0140(2) -0.0091(2) 0.0046(2) -0.0011(2)
C6 0.01090(18) 0.0149(2) 0.01095(18) -0.00175(16) 0.00316(15) 0.00037(15)
C7 0.0113(2) 0.0299(3) 0.0196(3) -0.0096(2) 0.00354(19) -0.0021(2)
C8 0.01298(19) 0.0125(2) 0.01238(19) 0.00034(16) 0.00162(16) 0.00071(16)
C9 0.0220(3) 0.0147(2) 0.0227(3) -0.0053(2) -0.0029(2) 0.0015(2)
C10 0.01144(19) 0.0150(2) 0.01069(19) 0.00151(16) 0.00235(15) 0.00062(16)
C11 0.0128(2) 0.0222(3) 0.0157(2) 0.0014(2) -0.00064(18) 0.00156(19)
N1 0.0166(2) 0.0315(3) 0.0251(3) -0.0075(2) 0.0093(2) -0.0085(2)
N2 0.0227(3) 0.0369(3) 0.0116(2) -0.0012(2) 0.00202(18) 0.0026(2)
N3 0.0344(3) 0.0168(2) 0.0273(3) -0.0055(2) 0.0109(3) -0.0048(2)
N4 0.01071(16) 0.01468(18) 0.00849(15) -0.00201(13) 0.00254(13) -0.00096(13)
N5 0.01008(15) 0.01419(18) 0.00916(16) -0.00209(14) 0.00243(13) -0.00081(13)
N6 0.01094(16) 0.01593(18) 0.01049(16) -0.00153(15) 0.00412(13) 0.00153(14)
N7 0.01334(18) 0.0214(2) 0.01410(19) -0.00043(17) 0.00648(16) 0.00427(16)
N8 0.01120(16) 0.01238(18) 0.00985(16) -0.00062(13) 0.00089(13) -0.00029(13)
N9 0.01030(15) 0.01358(17) 0.00861(15) 0.00002(13) 0.00128(13) -0.00029(13)
N10 0.01268(17) 0.01308(18) 0.01315(18) 0.00149(15) 0.00208(14) 0.00253(14)
N11 0.0178(2) 0.0158(2) 0.0214(2) 0.00179(18) 0.00403(19) 0.00612(17)
O1 0.01352(15) 0.01308(16) 0.00870(14) 0.00042(12) 0.00248(12) -0.00259(12)
O2 0.0320(3) 0.0275(3) 0.0208(2) 0.0069(2) 0.0070(2) -0.0039(2)
O3A 0.058(4) 0.0331(14) 0.0272(12) -0.0047(10) 0.0203(19) -0.022(2)
O3B 0.0432(18) 0.0280(6) 0.0203(5) 0.0003(4) 0.0069(7) -0.0118(8)

loop_
_atom_type_symbol
_atom_type_description
_atom_type_scat_dispersion_real
_atom_type_scat_dispersion_imag
_atom_type_scat_source
C C 0.0033 0.0016 'International Tables Vol C Tables 4.2.6.8 and 6.1.1.4'
H H 0.0000 0.0000 'International Tables Vol C Tables 4.2.6.8 and 6.1.1.4'
N N 0.0061 0.0033 'International Tables Vol C Tables 4.2.6.8 and 6.1.1.4'
O O 0.0106 0.0060 'International Tables Vol C Tables 4.2.6.8 and 6.1.1.4'
Co Co 0.3494 0.9721 'International Tables Vol C Tables 4.2.6.8 and 6.1.1.4'

loop_
_geom_angle_atom_site_label_1
_geom_angle_atom_site_label_2
_geom_angle_atom_site_label_3
_geom_angle
_geom_angle_site_symmetry_1
_geom_angle_site_symmetry_3
C1 Co1 C3 85.96(3) . .
C1 Co1 C2 92.11(3) . .
C3 Co1 C2 91.54(3) . .
C1 Co1 O1 91.41(2) . .
C3 Co1 O1 90.20(2) . .
C2 Co1 O1 176.18(2) . .
C1 Co1 N4 175.05(2) . .
C3 Co1 N4 90.00(2) . .
C2 Co1 N4 90.87(2) . .
O1 Co1 N4 85.732(19) . .
C1 Co1 N9 88.39(2) . 3_577
C3 Co1 N9 173.20(2) . 3_577
C2 Co1 N9 92.45(2) . 3_577
O1 Co1 N9 86.144(19) . 3_577
N4 Co1 N9 95.44(2) . 3_577
O1 Co2 O1 180.0 . 3_577
O1 Co2 N5 82.391(18) . .
O1 Co2 N5 97.609(18) 3_577 .
O1 Co2 N5 97.609(18) . 3_577
O1 Co2 N5 82.391(18) 3_577 3_577
N5 Co2 N5 179.999(9) . 3_577
O1 Co2 N8 96.915(18) . .
O1 Co2 N8 83.085(18) 3_577 .
N5 Co2 N8 93.182(19) . .
N5 Co2 N8 86.818(19) 3_577 .
O1 Co2 N8 83.086(18) . 3_577
O1 Co2 N8 96.914(18) 3_577 3_577
N5 Co2 N8 86.817(19) . 3_577
N5 Co2 N8 93.182(19) 3_577 3_577
N8 Co2 N8 180.0 . 3_577
N1 C1 Co1 178.12(6) . .
N2 C2 Co1 177.00(6) . .
N3 C3 Co1 176.52(6) . .
N4 C4 N6 107.80(5) . .
N4 C4 C5 130.05(5) . .
N6 C4 C5 122.14(5) . .
C4 C5 H5A 108.2(8) . .
C4 C5 H5B 105.2(10) . .
H5A C5 H5B 109.2(13) . .
C4 C5 H5C 109.5(8) . .
H5A C5 H5C 114.4(11) . .
H5B C5 H5C 109.9(12) . .
N5 C6 N6 108.55(5) . .
N5 C6 C7 127.17(5) . .
N6 C6 C7 124.26(5) . .
C6 C7 H7A 108.4(7) . .
C6 C7 H7B 109.8(8) . .
H7A C7 H7B 112.7(11) . .
C6 C7 H7C 108.9(8) . .
H7A C7 H7C 108.0(11) . .
H7B C7 H7C 109.1(12) . .
N8 C8 N10 108.57(5) . .
N8 C8 C9 127.47(5) . .
N10 C8 C9 123.95(5) . .
C8 C9 H9A 109.2(9) . .
C8 C9 H9B 109.9(7) . .
H9A C9 H9B 107.8(11) . .
C8 C9 H9C 108.5(7) . .
H9A C9 H9C 109.6(11) . .
H9B C9 H9C 111.8(10) . .
N9 C10 N10 107.88(5) . .
N9 C10 C11 129.25(6) . .
N10 C10 C11 122.81(5) . .
C10 C11 H11A 109.4(9) . .
C10 C11 H11B 110.2(8) . .
H11A C11 H11B 107.7(12) . .
C10 C11 H11C 109.7(9) . .
H11A C11 H11C 106.6(12) . .
H11B C11 H11C 113.1(11) . .
C4 N4 N5 108.09(5) . .
C4 N4 Co1 133.59(4) . .
N5 N4 Co1 117.46(3) . .
C6 N5 N4 107.83(4) . .
C6 N5 Co2 132.98(4) . .
N4 N5 Co2 116.96(3) . .
C4 N6 C6 107.71(5) . .
C4 N6 N7 123.72(5) . .
C6 N6 N7 128.56(5) . .
N6 N7 H1 106.2(7) . .
N6 N7 H2 108.2(7) . .
H1 N7 H2 110.2(10) . .
C8 N8 N9 107.75(5) . .
C8 N8 Co2 132.57(4) . .
N9 N8 Co2 116.46(3) . .
C10 N9 N8 108.16(5) . .
C10 N9 Co1 133.16(4) . 3_577
N8 N9 Co1 117.59(3) . 3_577
C10 N10 C8 107.63(5) . .
C10 N10 N11 124.37(5) . .
C8 N10 N11 128.00(5) . .
N10 N11 H3 112.0(9) . .
N10 N11 H4 108.6(8) . .
H3 N11 H4 107.8(12) . .
Co1 O1 Co2 114.20(2) . .
Co1 O1 H1A 116.1(9) . .
Co2 O1 H1A 128.9(9) . .
H2A O2 H2B 101.2(15) . .
H3A O3A H3B 94.2(17) . .
H3A O3B H3B 101.5(15) . .

loop_
_geom_bond_atom_site_label_1
_geom_bond_atom_site_label_2
_geom_bond_distance
_geom_bond_site_symmetry_2
Co1 C1 1.8547(6) .
Co1 C3 1.8596(7) .
Co1 C2 1.8821(6) .
Co1 O1 1.9049(4) .
Co1 N4 1.9963(5) .
Co1 N9 2.0019(5) 3_577
Co2 O1 1.9949(4) .
Co2 O1 1.9949(4) 3_577
Co2 N5 2.1224(5) .
Co2 N5 2.1225(5) 3_577
Co2 N8 2.1310(5) .
Co2 N8 2.1310(5) 3_577
C1 N1 1.1573(8) .
C2 N2 1.1585(9) .
C3 N3 1.1559(9) .
C4 N4 1.3233(7) .
C4 N6 1.3590(7) .
C4 C5 1.4787(8) .
C5 H5A 0.949(14) .
C5 H5B 0.913(16) .
C5 H5C 0.929(13) .
C6 N5 1.3115(7) .
C6 N6 1.3591(7) .
C6 C7 1.4816(8) .
C7 H7A 0.936(12) .
C7 H7B 0.918(14) .
C7 H7C 0.937(14) .
C8 N8 1.3116(8) .
C8 N10 1.3620(7) .
C8 C9 1.4808(9) .
C9 H9A 0.919(15) .
C9 H9B 0.960(12) .
C9 H9C 0.991(13) .
C10 N9 1.3218(7) .
C10 N10 1.3597(8) .
C10 C11 1.4799(8) .
C11 H11A 0.925(15) .
C11 H11B 0.976(13) .
C11 H11C 0.892(13) .
N4 N5 1.3823(7) .
N6 N7 1.4015(7) .
N7 H1 0.873(11) .
N7 H2 0.865(12) .
N8 N9 1.3848(7) .
N9 Co1 2.0019(5) 3_577
N10 N11 1.4053(7) .
N11 H3 0.841(14) .
N11 H4 0.873(13) .
O1 H1A 0.719(12) .
O2 H2A 0.921(19) .
O2 H2B 0.903(16) .
O3A H3A 0.901(16) .
O3A H3B 0.768(18) .
O3B H3A 0.793(15) .
O3B H3B 0.790(17) .
